data_4342377
loop_
_publ_author_name
'Rei\&smann, Matti'
'Sch\"afer, Andr\'e'
'Panisch, Robin'
'Schmidtmann, Marc'
'Bolte, Michael'
'M\"uller, Thomas'

_publ_section_title
;
 Cyclic Silylated Onium Ions of Group 15 Elements.
;
_journal_issue 5
_journal_name_full 'Inorganic chemistry'
_journal_page_first 2393
_journal_paper_doi 10.1021/ic502968z
_journal_volume 54
_journal_year 2015
_chemical_formula_sum 'C43 H28 B F20 P Si2'
_chemical_formula_weight 1022.61
_chemical_name_systematic ?
_space_group_IT_number 14
_symmetry_cell_setting monoclinic
_symmetry_space_group_name_Hall '-P 2ybc'
_symmetry_space_group_name_H-M 'P 1 21/c 1'
_atom_sites_solution_hydrogens geom
_atom_sites_solution_primary direct
_atom_sites_solution_secondary difmap
_audit_creation_method SHELXL-97
_cell_angle_alpha 90.00
_cell_angle_beta 92.505(7)
_cell_angle_gamma 90.00
_cell_formula_units_Z 4
_cell_length_a 15.7053(13)
_cell_length_b 15.1729(8)
_cell_length_c 18.6678(16)
_cell_measurement_reflns_used 23805
_cell_measurement_temperature 173(2)
_cell_measurement_theta_max 25.3
_cell_measurement_theta_min 2.5
_cell_volume 4444.2(6)
_computing_cell_refinement 'X-Area (Stoe & Cie, 2001)'
_computing_data_collection 'X-Area (Stoe & Cie, 2001)'
_computing_data_reduction 'X-Area (Stoe & Cie, 2001)'
_computing_molecular_graphics 'XP in SHELXTL-Plus (Sheldrick, 1991)'
_computing_publication_material SHELXL97
_computing_structure_refinement 'SHELXL97 (Sheldrick, 1997) '
_computing_structure_solution 'SHELXS97 (Sheldrick, 1990) '
_diffrn_ambient_temperature 173(2)
_diffrn_measured_fraction_theta_full 0.997
_diffrn_measured_fraction_theta_max 0.992
_diffrn_measurement_device_type 'STOE IPDS II two-circle-diffractometer'
_diffrn_measurement_method \w
_diffrn_radiation_monochromator graphite
_diffrn_radiation_source 'fine-focus sealed tube'
_diffrn_radiation_type MoK\a
_diffrn_radiation_wavelength 0.71073
_diffrn_reflns_av_R_equivalents 0.0875
_diffrn_reflns_av_sigmaI/netI 0.0678
_diffrn_reflns_limit_h_max 18
_diffrn_reflns_limit_h_min -18
_diffrn_reflns_limit_k_max 17
_diffrn_reflns_limit_k_min -16
_diffrn_reflns_limit_l_max 22
_diffrn_reflns_limit_l_min -22
_diffrn_reflns_number 23277
_diffrn_reflns_theta_full 25.00
_diffrn_reflns_theta_max 25.07
_diffrn_reflns_theta_min 2.49
_diffrn_standards_decay_% 0
_diffrn_standards_interval_time 0
_diffrn_standards_number 0
_exptl_absorpt_coefficient_mu 0.232
_exptl_absorpt_correction_T_max 0.9007
_exptl_absorpt_correction_T_min 0.8948
_exptl_absorpt_correction_type multi-scan
_exptl_absorpt_process_details 'MULABS (Spek, 2003; Blessing, 1995)'
_exptl_crystal_colour colourless
_exptl_crystal_density_diffrn 1.528
_exptl_crystal_density_method 'not measured'
_exptl_crystal_description block
_exptl_crystal_F_000 2056
_exptl_crystal_size_max 0.49
_exptl_crystal_size_mid 0.48
_exptl_crystal_size_min 0.46
_refine_diff_density_max 0.591
_refine_diff_density_min -0.419
_refine_diff_density_rms 0.079
_refine_ls_extinction_coef 0.0059(7)
_refine_ls_extinction_expression Fc^*^=kFc[1+0.001xFc^2^\l^3^/sin(2\q)]^-1/4^
_refine_ls_extinction_method SHELXL
_refine_ls_goodness_of_fit_ref 1.014
_refine_ls_hydrogen_treatment mixed
_refine_ls_matrix_type full
_refine_ls_number_parameters 605
_refine_ls_number_reflns 7819
_refine_ls_number_restraints 0
_refine_ls_restrained_S_all 1.014
_refine_ls_R_factor_all 0.0756
_refine_ls_R_factor_gt 0.0596
_refine_ls_shift/su_max 0.001
_refine_ls_shift/su_mean 0.000
_refine_ls_structure_factor_coef Fsqd
_refine_ls_weighting_details 'calc w=1/[\s^2^(Fo^2^)+(0.0955P)^2^+1.4062P] where P=(Fo^2^+2Fc^2^)/3'
_refine_ls_weighting_scheme calc
_refine_ls_wR_factor_gt 0.1487
_refine_ls_wR_factor_ref 0.1587
_reflns_number_gt 6194
_reflns_number_total 7819
_reflns_threshold_expression I>2\s(I)
_cod_data_source_file ic502968z_si_002.cif
_cod_data_source_block au94
_cod_depositor_comments
;
The following automatic conversions were performed:

'_symmetry_cell_setting' value 'Monoclinic' changed to 'monoclinic'
according to
/usr/data/users/saulius/crontab/automatic-downloads/rss-feeds/ACS/lib/dictionaries/cif_core.dic
dictionary named 'cif_core.dic' version 2.4.2 from 2011-04-26.

Automatic conversion script
Id: cif_fix_values 3008 2015-01-20 13:52:24Z robertas 

 Adding full bibliography for 4342377--4342378.cif.
;
_cod_original_sg_symbol_H-M P21/c
_cod_database_code 4342377

loop_
_symmetry_equiv_pos_as_xyz
'x, y, z'
'-x, y+1/2, -z+1/2'
'-x, -y, -z'
'x, -y-1/2, z-1/2'

loop_
_atom_site_label
_atom_site_type_symbol
_atom_site_fract_x
_atom_site_fract_y
_atom_site_fract_z
_atom_site_U_iso_or_equiv
_atom_site_adp_type
_atom_site_occupancy
_atom_site_symmetry_multiplicity
_atom_site_calc_flag
_atom_site_refinement_flags
P1 P 0.23188(5) 0.11654(5) 0.64447(4) 0.03116(19) Uani 1 1 d .
Si1 Si 0.21242(5) 0.26668(5) 0.63017(4) 0.0359(2) Uani 1 1 d .
Si2 Si 0.37675(5) 0.09874(5) 0.66543(4) 0.0333(2) Uani 1 1 d .
C1 C 0.2939(2) 0.3146(2) 0.69431(18) 0.0450(8) Uani 1 1 d .
H1A H 0.2908 0.3795 0.6892 0.054 Uiso 1 1 calc R
H1B H 0.2764 0.3004 0.7433 0.054 Uiso 1 1 calc R
C2 C 0.3881(2) 0.2883(2) 0.6901(2) 0.0475(8) Uani 1 1 d .
H2A H 0.4038 0.2895 0.6393 0.057 Uiso 1 1 calc R
H2B H 0.4238 0.3324 0.7165 0.057 Uiso 1 1 calc R
C3 C 0.4077(2) 0.1964(2) 0.72127(18) 0.0426(7) Uani 1 1 d .
H3A H 0.3789 0.1914 0.7673 0.051 Uiso 1 1 calc R
H3B H 0.4698 0.1930 0.7325 0.051 Uiso 1 1 calc R
C11 C 0.2346(2) 0.2951(2) 0.53593(17) 0.0486(8) Uani 1 1 d .
H11A H 0.2933 0.2789 0.5262 0.073 Uiso 1 1 calc R
H11B H 0.2269 0.3586 0.5286 0.073 Uiso 1 1 calc R
H11C H 0.1952 0.2629 0.5033 0.073 Uiso 1 1 calc R
C12 C 0.1024(2) 0.2940(2) 0.65487(18) 0.0493(8) Uani 1 1 d .
H12A H 0.0615 0.2677 0.6199 0.074 Uiso 1 1 calc R
H12B H 0.0951 0.3581 0.6550 0.074 Uiso 1 1 calc R
H12C H 0.0924 0.2706 0.7027 0.074 Uiso 1 1 calc R
C21 C 0.3956(2) -0.0056(2) 0.71559(18) 0.0461(8) Uani 1 1 d .
H21A H 0.3790 -0.0556 0.6849 0.069 Uiso 1 1 calc R
H21B H 0.3617 -0.0058 0.7584 0.069 Uiso 1 1 calc R
H21C H 0.4562 -0.0104 0.7300 0.069 Uiso 1 1 calc R
C22 C 0.4211(2) 0.1024(2) 0.57439(17) 0.0475(8) Uani 1 1 d .
H22A H 0.4029 0.0498 0.5473 0.071 Uiso 1 1 calc R
H22B H 0.4835 0.1040 0.5789 0.071 Uiso 1 1 calc R
H22C H 0.4002 0.1552 0.5491 0.071 Uiso 1 1 calc R
C31 C 0.19286(19) 0.05210(19) 0.56838(14) 0.0333(6) Uani 1 1 d .
C32 C 0.2293(2) -0.0293(2) 0.55539(16) 0.0456(8) Uani 1 1 d .
H32 H 0.2767 -0.0489 0.5845 0.055 Uiso 1 1 calc R
C33 C 0.1967(3) -0.0824(2) 0.49973(18) 0.0540(9) Uani 1 1 d .
H33 H 0.2215 -0.1382 0.4909 0.065 Uiso 1 1 calc R
C34 C 0.1276(2) -0.0531(2) 0.45740(16) 0.0483(8) Uani 1 1 d .
H34 H 0.1049 -0.0893 0.4197 0.058 Uiso 1 1 calc R
C35 C 0.0915(2) 0.0278(2) 0.46932(15) 0.0425(7) Uani 1 1 d .
H35 H 0.0445 0.0473 0.4396 0.051 Uiso 1 1 calc R
C36 C 0.1233(2) 0.0811(2) 0.52454(15) 0.0376(7) Uani 1 1 d .
H36 H 0.0983 0.1370 0.5327 0.045 Uiso 1 1 calc R
C41 C 0.17597(19) 0.0776(2) 0.72229(14) 0.0358(6) Uani 1 1 d .
C42 C 0.1907(3) 0.1172(3) 0.78891(18) 0.0639(11) Uani 1 1 d .
H42 H 0.2279 0.1664 0.7937 0.077 Uiso 1 1 calc R
C43 C 0.1508(3) 0.0844(3) 0.84852(19) 0.0765(13) Uani 1 1 d .
H43 H 0.1613 0.1115 0.8939 0.092 Uiso 1 1 calc R
C44 C 0.0969(2) 0.0141(3) 0.84269(18) 0.0575(10) Uani 1 1 d .
H44 H 0.0703 -0.0078 0.8838 0.069 Uiso 1 1 calc R
C45 C 0.0813(2) -0.0248(3) 0.77740(19) 0.0547(9) Uani 1 1 d .
H45 H 0.0434 -0.0735 0.7731 0.066 Uiso 1 1 calc R
C46 C 0.1208(2) 0.0068(2) 0.71693(17) 0.0465(8) Uani 1 1 d .
H46 H 0.1096 -0.0206 0.6717 0.056 Uiso 1 1 calc R
B1 B 0.2623(2) 0.6512(2) 0.72418(16) 0.0299(6) Uani 1 1 d .
C51 C 0.26197(19) 0.72840(18) 0.78713(14) 0.0333(6) Uani 1 1 d .
C52 C 0.19133(19) 0.7367(2) 0.82928(15) 0.0367(6) Uani 1 1 d .
C53 C 0.1865(2) 0.7926(2) 0.88756(16) 0.0454(8) Uani 1 1 d .
C54 C 0.2566(2) 0.8428(2) 0.90723(16) 0.0505(8) Uani 1 1 d .
C55 C 0.3282(2) 0.8376(2) 0.86857(17) 0.0465(8) Uani 1 1 d .
C56 C 0.3298(2) 0.7818(2) 0.80975(15) 0.0391(7) Uani 1 1 d .
F52 F 0.12070(11) 0.68820(12) 0.81369(9) 0.0411(4) Uani 1 1 d .
F53 F 0.11528(15) 0.79722(15) 0.92427(10) 0.0626(6) Uani 1 1 d .
F54 F 0.25355(17) 0.89793(16) 0.96458(12) 0.0745(7) Uani 1 1 d .
F55 F 0.39753(15) 0.88637(15) 0.88735(12) 0.0661(6) Uani 1 1 d .
F56 F 0.40364(11) 0.78133(12) 0.77505(10) 0.0457(4) Uani 1 1 d .
C61 C 0.34226(18) 0.65984(18) 0.66941(14) 0.0310(6) Uani 1 1 d .
C62 C 0.39889(19) 0.59506(18) 0.64910(15) 0.0354(6) Uani 1 1 d .
C63 C 0.4598(2) 0.6062(2) 0.59900(18) 0.0463(8) Uani 1 1 d .
C64 C 0.4671(2) 0.6866(2) 0.56452(19) 0.0517(8) Uani 1 1 d .
C65 C 0.4115(2) 0.7525(2) 0.58132(18) 0.0466(8) Uani 1 1 d .
C66 C 0.3521(2) 0.73804(19) 0.63153(16) 0.0379(7) Uani 1 1 d .
F62 F 0.39645(11) 0.51291(11) 0.67857(9) 0.0429(4) Uani 1 1 d .
F63 F 0.51316(15) 0.54065(15) 0.58340(13) 0.0709(7) Uani 1 1 d .
F64 F 0.52637(16) 0.69912(17) 0.51590(14) 0.0776(7) Uani 1 1 d .
F65 F 0.41596(15) 0.83162(14) 0.54760(12) 0.0667(6) Uani 1 1 d .
F66 F 0.29896(12) 0.80657(11) 0.64482(10) 0.0469(5) Uani 1 1 d .
C71 C 0.17832(18) 0.65538(19) 0.66751(14) 0.0320(6) Uani 1 1 d .
C72 C 0.1227(2) 0.7253(2) 0.65640(15) 0.0374(6) Uani 1 1 d .
C73 C 0.0558(2) 0.7254(2) 0.60489(16) 0.0442(8) Uani 1 1 d .
C74 C 0.0440(2) 0.6542(2) 0.56075(16) 0.0443(8) Uani 1 1 d .
C75 C 0.0982(2) 0.5843(2) 0.56759(15) 0.0399(7) Uani 1 1 d .
C76 C 0.16355(18) 0.58643(19) 0.61901(14) 0.0337(6) Uani 1 1 d .
F72 F 0.12994(13) 0.80005(12) 0.69639(10) 0.0496(5) Uani 1 1 d .
F73 F 0.00389(14) 0.79603(15) 0.59766(12) 0.0632(6) Uani 1 1 d .
F74 F -0.02121(12) 0.65429(17) 0.51068(10) 0.0620(6) Uani 1 1 d .
F75 F 0.08881(13) 0.51365(14) 0.52388(10) 0.0572(5) Uani 1 1 d .
F76 F 0.21573(11) 0.51527(11) 0.62227(9) 0.0403(4) Uani 1 1 d .
C81 C 0.26492(17) 0.56001(18) 0.77348(13) 0.0291(6) Uani 1 1 d .
C82 C 0.33814(18) 0.54074(19) 0.81572(14) 0.0343(6) Uani 1 1 d .
C83 C 0.3473(2) 0.4687(2) 0.86058(15) 0.0404(7) Uani 1 1 d .
C84 C 0.2806(2) 0.4122(2) 0.86634(15) 0.0417(7) Uani 1 1 d .
C85 C 0.2059(2) 0.42759(19) 0.82819(14) 0.0369(7) Uani 1 1 d .
C86 C 0.19934(19) 0.50135(19) 0.78340(14) 0.0332(6) Uani 1 1 d .
F82 F 0.40649(11) 0.59505(12) 0.81319(9) 0.0443(4) Uani 1 1 d .
F83 F 0.42183(13) 0.45340(15) 0.89726(11) 0.0600(6) Uani 1 1 d .
F84 F 0.28842(15) 0.33884(14) 0.90805(10) 0.0619(6) Uani 1 1 d .
F85 F 0.13996(13) 0.37141(12) 0.83219(10) 0.0507(5) Uani 1 1 d .
F86 F 0.12188(11) 0.51142(12) 0.74899(9) 0.0425(4) Uani 1 1 d .

loop_
_atom_site_aniso_label
_atom_site_aniso_U_11
_atom_site_aniso_U_22
_atom_site_aniso_U_33
_atom_site_aniso_U_23
_atom_site_aniso_U_13
_atom_site_aniso_U_12
P1 0.0376(4) 0.0268(4) 0.0291(3) -0.0013(3) 0.0019(3) 0.0006(3)
Si1 0.0429(5) 0.0281(4) 0.0367(4) -0.0032(3) 0.0014(3) 0.0064(3)
Si2 0.0374(4) 0.0256(4) 0.0368(4) 0.0011(3) 0.0003(3) 0.0027(3)
C1 0.0516(19) 0.0281(16) 0.0550(18) -0.0095(13) -0.0005(15) 0.0056(13)
C2 0.0440(18) 0.0280(16) 0.070(2) -0.0061(15) -0.0019(15) -0.0015(13)
C3 0.0371(17) 0.0332(17) 0.0569(18) -0.0029(13) -0.0048(13) 0.0012(13)
C11 0.066(2) 0.0316(17) 0.0478(17) 0.0003(13) 0.0031(15) 0.0046(15)
C12 0.0478(19) 0.051(2) 0.0495(18) -0.0088(15) 0.0001(14) 0.0130(15)
C21 0.056(2) 0.0308(17) 0.0507(17) 0.0048(13) -0.0097(15) -0.0002(14)
C22 0.0475(19) 0.050(2) 0.0458(17) 0.0069(14) 0.0087(14) 0.0082(15)
C31 0.0406(16) 0.0288(15) 0.0307(13) -0.0019(11) 0.0028(11) -0.0012(12)
C32 0.059(2) 0.0343(17) 0.0422(16) -0.0028(13) -0.0072(14) 0.0058(15)
C33 0.074(2) 0.0348(19) 0.0528(19) -0.0133(14) -0.0012(17) 0.0040(16)
C34 0.062(2) 0.049(2) 0.0340(15) -0.0086(13) 0.0026(14) -0.0102(16)
C35 0.0456(17) 0.049(2) 0.0327(14) 0.0021(13) -0.0024(12) -0.0079(14)
C36 0.0433(17) 0.0324(16) 0.0372(14) -0.0008(12) 0.0023(12) -0.0010(13)
C41 0.0385(16) 0.0374(16) 0.0314(13) 0.0004(11) 0.0022(11) 0.0030(13)
C42 0.075(3) 0.077(3) 0.0398(17) -0.0153(17) 0.0114(17) -0.027(2)
C43 0.093(3) 0.104(4) 0.0334(17) -0.0123(19) 0.0144(18) -0.024(3)
C44 0.062(2) 0.071(3) 0.0403(17) 0.0101(16) 0.0202(16) 0.0091(19)
C45 0.061(2) 0.051(2) 0.0544(19) 0.0069(16) 0.0214(16) -0.0025(17)
C46 0.057(2) 0.0426(19) 0.0403(16) 0.0000(13) 0.0075(14) -0.0035(15)
B1 0.0353(17) 0.0218(15) 0.0324(14) 0.0006(12) -0.0003(12) -0.0006(12)
C51 0.0418(16) 0.0255(14) 0.0324(13) 0.0037(11) -0.0009(11) 0.0012(12)
C52 0.0444(17) 0.0332(16) 0.0324(13) 0.0017(11) 0.0016(12) 0.0012(13)
C53 0.056(2) 0.0450(19) 0.0360(15) -0.0048(13) 0.0085(14) 0.0042(15)
C54 0.074(2) 0.0407(19) 0.0369(16) -0.0104(13) 0.0020(16) -0.0001(17)
C55 0.058(2) 0.0355(18) 0.0450(16) -0.0074(13) -0.0054(15) -0.0088(15)
C56 0.0463(18) 0.0328(16) 0.0379(15) -0.0006(12) 0.0001(13) -0.0007(13)
F52 0.0417(10) 0.0423(10) 0.0398(9) -0.0018(7) 0.0069(7) -0.0041(8)
F53 0.0712(14) 0.0730(15) 0.0452(10) -0.0156(10) 0.0210(10) 0.0001(11)
F54 0.0993(18) 0.0711(16) 0.0534(12) -0.0328(11) 0.0078(12) -0.0065(13)
F55 0.0728(15) 0.0585(14) 0.0660(13) -0.0190(10) -0.0071(11) -0.0221(11)
F56 0.0423(10) 0.0377(10) 0.0571(10) -0.0048(8) 0.0032(8) -0.0087(8)
C61 0.0355(15) 0.0258(14) 0.0315(13) 0.0025(10) -0.0002(11) -0.0012(11)
C62 0.0443(17) 0.0230(14) 0.0391(14) 0.0078(11) 0.0032(12) 0.0011(12)
C63 0.0476(19) 0.0411(19) 0.0516(18) 0.0040(14) 0.0160(14) 0.0120(14)
C64 0.054(2) 0.050(2) 0.0524(18) 0.0129(15) 0.0205(15) -0.0014(16)
C65 0.060(2) 0.0309(17) 0.0494(17) 0.0135(13) 0.0111(15) -0.0014(14)
C66 0.0444(17) 0.0255(15) 0.0439(16) 0.0040(12) 0.0034(13) 0.0009(12)
F62 0.0537(11) 0.0254(9) 0.0503(10) 0.0086(7) 0.0109(8) 0.0076(7)
F63 0.0752(15) 0.0562(14) 0.0846(15) 0.0145(11) 0.0396(12) 0.0299(11)
F64 0.0774(16) 0.0737(17) 0.0859(16) 0.0244(13) 0.0513(13) 0.0060(12)
F65 0.0839(15) 0.0389(12) 0.0796(14) 0.0275(10) 0.0296(12) 0.0004(10)
F66 0.0600(12) 0.0243(9) 0.0572(11) 0.0104(7) 0.0125(9) 0.0083(8)
C71 0.0359(15) 0.0302(15) 0.0301(13) 0.0028(11) 0.0032(11) 0.0012(12)
C72 0.0453(17) 0.0312(16) 0.0361(14) 0.0029(12) 0.0046(12) 0.0062(13)
C73 0.0395(17) 0.049(2) 0.0439(16) 0.0135(14) 0.0048(13) 0.0147(15)
C74 0.0351(16) 0.062(2) 0.0355(14) 0.0109(15) -0.0048(12) 0.0002(15)
C75 0.0414(17) 0.0477(19) 0.0305(14) -0.0003(12) -0.0009(12) -0.0056(14)
C76 0.0349(15) 0.0334(16) 0.0329(13) 0.0027(11) 0.0018(11) 0.0008(12)
F72 0.0660(13) 0.0332(10) 0.0492(10) -0.0006(8) -0.0004(9) 0.0161(8)
F73 0.0564(13) 0.0642(14) 0.0688(13) 0.0153(10) -0.0012(10) 0.0304(10)
F74 0.0438(11) 0.0900(17) 0.0504(10) 0.0147(11) -0.0180(9) -0.0004(11)
F75 0.0602(12) 0.0619(13) 0.0482(10) -0.0131(9) -0.0126(9) -0.0088(10)
F76 0.0473(10) 0.0313(9) 0.0420(9) -0.0057(7) -0.0039(7) 0.0063(7)
C81 0.0367(15) 0.0226(13) 0.0282(12) 0.0003(10) 0.0031(10) 0.0003(11)
C82 0.0396(16) 0.0295(15) 0.0339(13) 0.0047(11) 0.0018(11) -0.0022(12)
C83 0.0513(18) 0.0352(17) 0.0343(14) 0.0089(12) -0.0031(13) 0.0019(14)
C84 0.066(2) 0.0283(15) 0.0312(14) 0.0084(11) 0.0076(13) -0.0016(14)
C85 0.0508(18) 0.0276(15) 0.0335(14) -0.0024(11) 0.0153(12) -0.0055(13)
C86 0.0401(16) 0.0299(15) 0.0298(13) -0.0012(11) 0.0062(11) -0.0006(12)
F82 0.0409(10) 0.0409(10) 0.0501(10) 0.0123(8) -0.0087(8) -0.0077(8)
F83 0.0611(13) 0.0603(14) 0.0570(11) 0.0259(10) -0.0162(9) 0.0008(10)
F84 0.0934(16) 0.0400(11) 0.0524(11) 0.0243(9) 0.0040(10) -0.0016(11)
F85 0.0659(13) 0.0375(11) 0.0499(10) 0.0033(8) 0.0149(9) -0.0204(9)
F86 0.0364(9) 0.0404(10) 0.0506(9) 0.0035(8) 0.0010(7) -0.0076(7)

loop_
_atom_type_symbol
_atom_type_description
_atom_type_scat_dispersion_real
_atom_type_scat_dispersion_imag
_atom_type_scat_source
C C 0.0033 0.0016 'International Tables Vol C Tables 4.2.6.8 and 6.1.1.4'
H H 0.0000 0.0000 'International Tables Vol C Tables 4.2.6.8 and 6.1.1.4'
B B 0.0013 0.0007 'International Tables Vol C Tables 4.2.6.8 and 6.1.1.4'
F F 0.0171 0.0103 'International Tables Vol C Tables 4.2.6.8 and 6.1.1.4'
P P 0.1023 0.0942 'International Tables Vol C Tables 4.2.6.8 and 6.1.1.4'
Si Si 0.0817 0.0704 'International Tables Vol C Tables 4.2.6.8 and 6.1.1.4'

loop_
_geom_angle_atom_site_label_1
_geom_angle_atom_site_label_2
_geom_angle_atom_site_label_3
_geom_angle
C31 P1 C41 106.93(13)
C31 P1 Si2 111.56(10)
C41 P1 Si2 109.37(10)
C31 P1 Si1 113.79(10)
C41 P1 Si1 110.15(10)
Si2 P1 Si1 105.02(4)
C12 Si1 C11 113.47(16)
C12 Si1 C1 111.99(15)
C11 Si1 C1 111.46(17)
C12 Si1 P1 108.14(13)
C11 Si1 P1 107.98(11)
C1 Si1 P1 103.13(10)
C21 Si2 C3 111.34(15)
C21 Si2 C22 115.27(16)
C3 Si2 C22 112.79(16)
C21 Si2 P1 108.66(12)
C3 Si2 P1 103.46(10)
C22 Si2 P1 104.28(11)
C2 C1 Si1 120.1(2)
C2 C1 H1A 107.3
Si1 C1 H1A 107.3
C2 C1 H1B 107.3
Si1 C1 H1B 107.3
H1A C1 H1B 106.9
C3 C2 C1 113.1(3)
C3 C2 H2A 109.0
C1 C2 H2A 109.0
C3 C2 H2B 109.0
C1 C2 H2B 109.0
H2A C2 H2B 107.8
C2 C3 Si2 117.8(2)
C2 C3 H3A 107.8
Si2 C3 H3A 107.8
C2 C3 H3B 107.8
Si2 C3 H3B 107.8
H3A C3 H3B 107.2
Si1 C11 H11A 109.5
Si1 C11 H11B 109.5
H11A C11 H11B 109.5
Si1 C11 H11C 109.5
H11A C11 H11C 109.5
H11B C11 H11C 109.5
Si1 C12 H12A 109.5
Si1 C12 H12B 109.5
H12A C12 H12B 109.5
Si1 C12 H12C 109.5
H12A C12 H12C 109.5
H12B C12 H12C 109.5
Si2 C21 H21A 109.5
Si2 C21 H21B 109.5
H21A C21 H21B 109.5
Si2 C21 H21C 109.5
H21A C21 H21C 109.5
H21B C21 H21C 109.5
Si2 C22 H22A 109.5
Si2 C22 H22B 109.5
H22A C22 H22B 109.5
Si2 C22 H22C 109.5
H22A C22 H22C 109.5
H22B C22 H22C 109.5
C32 C31 C36 119.5(3)
C32 C31 P1 119.4(2)
C36 C31 P1 121.0(2)
C31 C32 C33 120.3(3)
C31 C32 H32 119.9
C33 C32 H32 119.9
C34 C33 C32 119.4(3)
C34 C33 H33 120.3
C32 C33 H33 120.3
C35 C34 C33 120.8(3)
C35 C34 H34 119.6
C33 C34 H34 119.6
C34 C35 C36 120.2(3)
C34 C35 H35 119.9
C36 C35 H35 119.9
C35 C36 C31 119.8(3)
C35 C36 H36 120.1
C31 C36 H36 120.1
C46 C41 C42 118.7(3)
C46 C41 P1 121.0(2)
C42 C41 P1 120.3(3)
C41 C42 C43 119.8(4)
C41 C42 H42 120.1
C43 C42 H42 120.1
C44 C43 C42 121.0(3)
C44 C43 H43 119.5
C42 C43 H43 119.5
C43 C44 C45 119.7(3)
C43 C44 H44 120.2
C45 C44 H44 120.2
C44 C45 C46 120.3(4)
C44 C45 H45 119.9
C46 C45 H45 119.9
C41 C46 C45 120.5(3)
C41 C46 H46 119.7
C45 C46 H46 119.7
C71 B1 C61 101.9(2)
C71 B1 C51 113.4(2)
C61 B1 C51 114.0(2)
C71 B1 C81 112.7(2)
C61 B1 C81 114.0(2)
C51 B1 C81 101.3(2)
C56 C51 C52 113.2(3)
C56 C51 B1 126.9(3)
C52 C51 B1 119.4(2)
F52 C52 C53 115.5(3)
F52 C52 C51 119.7(3)
C53 C52 C51 124.8(3)
F53 C53 C54 120.7(3)
F53 C53 C52 120.6(3)
C54 C53 C52 118.6(3)
F54 C54 C55 120.7(3)
F54 C54 C53 119.7(3)
C55 C54 C53 119.7(3)
F55 C55 C54 120.3(3)
F55 C55 C56 119.9(3)
C54 C55 C56 119.8(3)
F56 C56 C55 115.3(3)
F56 C56 C51 120.9(3)
C55 C56 C51 123.8(3)
C62 C61 C66 112.2(3)
C62 C61 B1 128.5(2)
C66 C61 B1 119.0(2)
F62 C62 C63 114.7(3)
F62 C62 C61 120.5(3)
C63 C62 C61 124.8(3)
F63 C63 C62 121.1(3)
F63 C63 C64 119.1(3)
C62 C63 C64 119.8(3)
F64 C64 C65 121.2(3)
F64 C64 C63 120.8(3)
C65 C64 C63 117.9(3)
F65 C65 C66 120.6(3)
F65 C65 C64 119.4(3)
C66 C65 C64 119.9(3)
F66 C66 C65 116.3(3)
F66 C66 C61 118.3(3)
C65 C66 C61 125.3(3)
C72 C71 C76 113.0(2)
C72 C71 B1 127.2(3)
C76 C71 B1 119.4(2)
F72 C72 C71 121.3(2)
F72 C72 C73 114.8(3)
C71 C72 C73 123.8(3)
F73 C73 C74 120.1(3)
F73 C73 C72 120.3(3)
C74 C73 C72 119.5(3)
F74 C74 C75 121.0(3)
F74 C74 C73 119.5(3)
C75 C74 C73 119.4(3)
F75 C75 C74 120.6(3)
F75 C75 C76 119.9(3)
C74 C75 C76 119.4(3)
F76 C76 C75 116.4(3)
F76 C76 C71 119.0(2)
C75 C76 C71 124.6(3)
C86 C81 C82 113.0(2)
C86 C81 B1 127.7(2)
C82 C81 B1 119.1(2)
F82 C82 C83 116.2(2)
F82 C82 C81 119.1(2)
C83 C82 C81 124.7(3)
F83 C83 C84 120.4(3)
F83 C83 C82 120.6(3)
C84 C83 C82 119.1(3)
C83 C84 F84 120.6(3)
C83 C84 C85 119.9(3)
F84 C84 C85 119.5(3)
F85 C85 C84 120.6(3)
F85 C85 C86 120.2(3)
C84 C85 C86 119.2(3)
F86 C86 C81 121.5(2)
F86 C86 C85 114.4(2)
C81 C86 C85 124.1(3)

loop_
_geom_bond_atom_site_label_1
_geom_bond_atom_site_label_2
_geom_bond_distance
P1 C31 1.809(3)
P1 C41 1.828(3)
P1 Si2 2.3077(11)
P1 Si1 2.3123(11)
Si1 C12 1.855(3)
Si1 C11 1.859(3)
Si1 C1 1.862(3)
Si2 C21 1.856(3)
Si2 C3 1.864(3)
Si2 C22 1.866(3)
C1 C2 1.538(5)
C1 H1A 0.9900
C1 H1B 0.9900
C2 C3 1.537(4)
C2 H2A 0.9900
C2 H2B 0.9900
C3 H3A 0.9900
C3 H3B 0.9900
C11 H11A 0.9800
C11 H11B 0.9800
C11 H11C 0.9800
C12 H12A 0.9800
C12 H12B 0.9800
C12 H12C 0.9800
C21 H21A 0.9800
C21 H21B 0.9800
C21 H21C 0.9800
C22 H22A 0.9800
C22 H22B 0.9800
C22 H22C 0.9800
C31 C32 1.386(4)
C31 C36 1.406(4)
C32 C33 1.395(4)
C32 H32 0.9500
C33 C34 1.388(5)
C33 H33 0.9500
C34 C35 1.374(5)
C34 H34 0.9500
C35 C36 1.386(4)
C35 H35 0.9500
C36 H36 0.9500
C41 C46 1.381(4)
C41 C42 1.391(4)
C42 C43 1.392(6)
C42 H42 0.9500
C43 C44 1.364(6)
C43 H43 0.9500
C44 C45 1.366(5)
C44 H44 0.9500
C45 C46 1.396(5)
C45 H45 0.9500
C46 H46 0.9500
B1 C71 1.656(4)
B1 C61 1.658(4)
B1 C51 1.660(4)
B1 C81 1.661(4)
C51 C56 1.389(4)
C51 C52 1.393(4)
C52 F52 1.352(3)
C52 C53 1.385(4)
C53 F53 1.339(4)
C53 C54 1.375(5)
C54 F54 1.361(4)
C54 C55 1.365(5)
C55 F55 1.350(4)
C55 C56 1.387(4)
C56 F56 1.354(4)
C61 C62 1.389(4)
C61 C66 1.393(4)
C62 F62 1.364(3)
C62 C63 1.377(4)
C63 F63 1.340(4)
C63 C64 1.387(5)
C64 F64 1.342(4)
C64 C65 1.373(5)
C65 F65 1.359(4)
C65 C66 1.369(5)
C66 F66 1.363(3)
C71 C72 1.384(4)
C71 C76 1.396(4)
C72 F72 1.360(3)
C72 C73 1.393(4)
C73 F73 1.349(4)
C73 C74 1.367(5)
C74 F74 1.356(3)
C74 C75 1.363(5)
C75 F75 1.351(4)
C75 C76 1.375(4)
C76 F76 1.355(3)
C81 C86 1.380(4)
C81 C82 1.396(4)
C82 F82 1.356(3)
C82 C83 1.381(4)
C83 F83 1.350(4)
C83 C84 1.361(5)
C84 F84 1.362(3)
C84 C85 1.365(5)
C85 F85 1.346(3)
C85 C86 1.398(4)
C86 F86 1.359(3)

loop_
_geom_torsion_atom_site_label_1
_geom_torsion_atom_site_label_2
_geom_torsion_atom_site_label_3
_geom_torsion_atom_site_label_4
_geom_torsion
C31 P1 Si1 C12 83.60(15)
C41 P1 Si1 C12 -36.45(15)
Si2 P1 Si1 C12 -154.12(11)
C31 P1 Si1 C11 -39.56(17)
C41 P1 Si1 C11 -159.61(16)
Si2 P1 Si1 C11 82.73(13)
C31 P1 Si1 C1 -157.65(16)
C41 P1 Si1 C1 82.31(15)
Si2 P1 Si1 C1 -35.36(12)
C31 P1 Si2 C21 -80.77(15)
C41 P1 Si2 C21 37.32(16)
Si1 P1 Si2 C21 155.51(12)
C31 P1 Si2 C3 160.82(15)
C41 P1 Si2 C3 -81.09(15)
Si1 P1 Si2 C3 37.11(12)
C31 P1 Si2 C22 42.66(16)
C41 P1 Si2 C22 160.75(16)
Si1 P1 Si2 C22 -81.05(12)
C12 Si1 C1 C2 170.8(3)
C11 Si1 C1 C2 -60.9(3)
P1 Si1 C1 C2 54.7(3)
Si1 C1 C2 C3 -76.3(4)
C1 C2 C3 Si2 77.5(3)
C21 Si2 C3 C2 -174.3(3)
C22 Si2 C3 C2 54.3(3)
P1 Si2 C3 C2 -57.8(3)
C41 P1 C31 C32 -84.8(3)
Si2 P1 C31 C32 34.7(3)
Si1 P1 C31 C32 153.3(2)
C41 P1 C31 C36 91.8(3)
Si2 P1 C31 C36 -148.7(2)
Si1 P1 C31 C36 -30.1(3)
C36 C31 C32 C33 -0.7(5)
P1 C31 C32 C33 176.0(3)
C31 C32 C33 C34 0.1(6)
C32 C33 C34 C35 0.5(6)
C33 C34 C35 C36 -0.6(5)
C34 C35 C36 C31 0.1(5)
C32 C31 C36 C35 0.6(4)
P1 C31 C36 C35 -176.0(2)
C31 P1 C41 C46 4.4(3)
Si2 P1 C41 C46 -116.5(2)
Si1 P1 C41 C46 128.5(2)
C31 P1 C41 C42 -177.9(3)
Si2 P1 C41 C42 61.2(3)
Si1 P1 C41 C42 -53.7(3)
C46 C41 C42 C43 0.8(6)
P1 C41 C42 C43 -177.0(4)
C41 C42 C43 C44 -0.3(8)
C42 C43 C44 C45 -0.3(7)
C43 C44 C45 C46 0.5(6)
C42 C41 C46 C45 -0.6(5)
P1 C41 C46 C45 177.2(3)
C44 C45 C46 C41 0.0(6)
C71 B1 C51 C56 -134.2(3)
C61 B1 C51 C56 -18.2(4)
C81 B1 C51 C56 104.7(3)
C71 B1 C51 C52 54.0(3)
C61 B1 C51 C52 170.1(2)
C81 B1 C51 C52 -67.0(3)
C56 C51 C52 F52 -179.7(2)
B1 C51 C52 F52 -6.8(4)
C56 C51 C52 C53 0.8(4)
B1 C51 C52 C53 173.7(3)
F52 C52 C53 F53 -0.6(4)
C51 C52 C53 F53 178.9(3)
F52 C52 C53 C54 178.9(3)
C51 C52 C53 C54 -1.6(5)
F53 C53 C54 F54 -0.1(5)
C52 C53 C54 F54 -179.7(3)
F53 C53 C54 C55 -179.4(3)
C52 C53 C54 C55 1.1(5)
F54 C54 C55 F55 0.8(5)
C53 C54 C55 F55 -179.9(3)
F54 C54 C55 C56 -179.2(3)
C53 C54 C55 C56 0.1(5)
F55 C55 C56 F56 0.0(5)
C54 C55 C56 F56 -180.0(3)
F55 C55 C56 C51 179.1(3)
C54 C55 C56 C51 -0.8(5)
C52 C51 C56 F56 179.5(3)
B1 C51 C56 F56 7.3(4)
C52 C51 C56 C55 0.4(4)
B1 C51 C56 C55 -171.8(3)
C71 B1 C61 C62 -107.2(3)
C51 B1 C61 C62 130.2(3)
C81 B1 C61 C62 14.5(4)
C71 B1 C61 C66 65.6(3)
C51 B1 C61 C66 -57.0(3)
C81 B1 C61 C66 -172.7(2)
C66 C61 C62 F62 -177.6(3)
B1 C61 C62 F62 -4.4(4)
C66 C61 C62 C63 1.7(4)
B1 C61 C62 C63 174.9(3)
F62 C62 C63 F63 -2.0(5)
C61 C62 C63 F63 178.7(3)
F62 C62 C63 C64 178.8(3)
C61 C62 C63 C64 -0.5(5)
F63 C63 C64 F64 0.3(6)
C62 C63 C64 F64 179.5(3)
F63 C63 C64 C65 179.8(3)
C62 C63 C64 C65 -1.0(5)
F64 C64 C65 F65 0.7(5)
C63 C64 C65 F65 -178.9(3)
F64 C64 C65 C66 -179.5(3)
C63 C64 C65 C66 1.0(5)
F65 C65 C66 F66 0.3(5)
C64 C65 C66 F66 -179.6(3)
F65 C65 C66 C61 -179.7(3)
C64 C65 C66 C61 0.4(5)
C62 C61 C66 F66 178.3(2)
B1 C61 C66 F66 4.4(4)
C62 C61 C66 C65 -1.7(4)
B1 C61 C66 C65 -175.6(3)
C61 B1 C71 C72 -105.7(3)
C51 B1 C71 C72 17.3(4)
C81 B1 C71 C72 131.7(3)
C61 B1 C71 C76 67.0(3)
C51 B1 C71 C76 -170.0(2)
C81 B1 C71 C76 -55.6(3)
C76 C71 C72 F72 -177.0(3)
B1 C71 C72 F72 -3.8(5)
C76 C71 C72 C73 3.4(4)
B1 C71 C72 C73 176.5(3)
F72 C72 C73 F73 -0.2(4)
C71 C72 C73 F73 179.5(3)
F72 C72 C73 C74 178.6(3)
C71 C72 C73 C74 -1.7(5)
F73 C73 C74 F74 -1.3(5)
C72 C73 C74 F74 179.9(3)
F73 C73 C74 C75 178.4(3)
C72 C73 C74 C75 -0.4(5)
F74 C74 C75 F75 0.8(5)
C73 C74 C75 F75 -178.9(3)
F74 C74 C75 C76 -179.9(3)
C73 C74 C75 C76 0.4(5)
F75 C75 C76 F76 0.1(4)
C74 C75 C76 F76 -179.2(3)
F75 C75 C76 C71 -179.0(3)
C74 C75 C76 C71 1.7(5)
C72 C71 C76 F76 177.5(3)
B1 C71 C76 F76 3.7(4)
C72 C71 C76 C75 -3.4(4)
B1 C71 C76 C75 -177.1(3)
C71 B1 C81 C86 -15.5(4)
C61 B1 C81 C86 -131.0(3)
C51 B1 C81 C86 106.1(3)
C71 B1 C81 C82 170.3(2)
C61 B1 C81 C82 54.8(3)
C51 B1 C81 C82 -68.1(3)
C86 C81 C82 F82 -177.6(2)
B1 C81 C82 F82 -2.6(4)
C86 C81 C82 C83 3.0(4)
B1 C81 C82 C83 178.0(3)
F82 C82 C83 F83 -2.1(4)
C81 C82 C83 F83 177.3(3)
F82 C82 C83 C84 179.1(3)
C81 C82 C83 C84 -1.5(5)
F83 C83 C84 F84 -1.2(5)
C82 C83 C84 F84 177.6(3)
F83 C83 C84 C85 -179.0(3)
C82 C83 C84 C85 -0.2(5)
C83 C84 C85 F85 178.6(3)
F84 C84 C85 F85 0.8(4)
C83 C84 C85 C86 0.2(4)
F84 C84 C85 C86 -177.6(3)
C82 C81 C86 F86 177.4(2)
B1 C81 C86 F86 2.9(4)
C82 C81 C86 C85 -3.0(4)
B1 C81 C86 C85 -177.4(3)
F85 C85 C86 F86 2.8(4)
C84 C85 C86 F86 -178.8(2)
F85 C85 C86 C81 -176.9(2)
C84 C85 C86 C81 1.6(4)
